data_4085718
loop_
_publ_author_name
'Fleckhaus, Andr\'e'
'Mousa, Abdelrazek H.'
'Lawal, Nasir Sallau'
'Kazemifar, Nitsa Kiriakidou'
'Wendt, Ola F.'

_publ_section_title
;
 Aromatic PCN Palladium Pincer Complexes. Probing the Hemilability through
 Reactions with Nucleophiles
;
_journal_issue 9
_journal_name_full Organometallics
_journal_page_first 1627
_journal_paper_doi 10.1021/om501231k
_journal_volume 34
_journal_year 2015
_chemical_formula_moiety 'C18 H31 I N P Pd'
_chemical_formula_sum 'C18 H31 I N P Pd'
_chemical_formula_weight 525.71
_chemical_name_systematic
;
 ?
;
_space_group_crystal_system monoclinic
_space_group_IT_number 14
_space_group_name_Hall '-P 2yn'
_space_group_name_H-M_alt 'P 1 21/n 1'
_symmetry_space_group_name_Hall '-P 2yn'
_symmetry_space_group_name_H-M 'P 1 21/n 1'
_atom_sites_solution_hydrogens geom
_audit_creation_date 2014-12-01
_audit_creation_method
;
Olex2 1.2
(compiled 2014.11.28 svn.r3106 for OlexSys, GUI svn.r4957)
;
_cell_angle_alpha 90
_cell_angle_beta 104.152(6)
_cell_angle_gamma 90
_cell_formula_units_Z 4
_cell_length_a 8.7840(5)
_cell_length_b 14.8321(7)
_cell_length_c 16.5925(9)
_cell_measurement_reflns_used 12121
_cell_measurement_temperature 293(2)
_cell_measurement_theta_max 30.5627
_cell_measurement_theta_min 2.7410
_cell_volume 2096.1(2)
_computing_cell_refinement
;
        CrysAlisPro, Agilent Technologies,
        Version 1.171.35.19 (release 27-10-2011 CrysAlis171 .NET)
        (compiled Oct 27 2011,15:02:11)
;
_computing_data_collection
;
        CrysAlisPro, Agilent Technologies,
        Version 1.171.35.19 (release 27-10-2011 CrysAlis171 .NET)
        (compiled Oct 27 2011,15:02:11)
;
_computing_data_reduction
;
        CrysAlisPro, Agilent Technologies,
        Version 1.171.35.19 (release 27-10-2011 CrysAlis171 .NET)
        (compiled Oct 27 2011,15:02:11)
;
_computing_publication_material 'Olex2 (Dolomanov et al., 2009)'
_computing_structure_refinement 'ShelXL (Sheldrick, 2008)'
_diffrn_ambient_temperature 293.0
_diffrn_detector_area_resol_mean 16.1829
_diffrn_measured_fraction_theta_full 0.999
_diffrn_measured_fraction_theta_max 0.932
_diffrn_measurement_device_type 'Xcalibur, Sapphire3'
_diffrn_measurement_method '\w scans'
_diffrn_radiation_monochromator graphite
_diffrn_radiation_source 'Enhance (Mo) X-ray Source'
_diffrn_radiation_type 'Mo K\a'
_diffrn_radiation_wavelength 0.71073
_diffrn_reflns_av_R_equivalents 0.0837
_diffrn_reflns_av_unetI/netI 0.0471
_diffrn_reflns_laue_measured_fraction_full 0.999
_diffrn_reflns_laue_measured_fraction_max 0.932
_diffrn_reflns_limit_h_max 12
_diffrn_reflns_limit_h_min -12
_diffrn_reflns_limit_k_max 20
_diffrn_reflns_limit_k_min -20
_diffrn_reflns_limit_l_max 23
_diffrn_reflns_limit_l_min -23
_diffrn_reflns_number 37705
_diffrn_reflns_point_group_measured_fraction_full 0.999
_diffrn_reflns_point_group_measured_fraction_max 0.932
_diffrn_reflns_theta_full 25.242
_diffrn_reflns_theta_max 30.631
_diffrn_reflns_theta_min 2.747
_exptl_absorpt_coefficient_mu 2.432
_exptl_absorpt_correction_T_max 1.00000
_exptl_absorpt_correction_T_min 0.30156
_exptl_absorpt_correction_type multi-scan
_exptl_absorpt_process_details
;
CrysAlisPro, Agilent Technologies,
Version 1.171.35.19 (release 27-10-2011 CrysAlis171 .NET)
(compiled Oct 27 2011,15:02:11)
Empirical absorption correction using spherical harmonics,
 implemented in SCALE3 ABSPACK scaling algorithm.
;
_exptl_crystal_colour yellow
_exptl_crystal_density_diffrn 1.666
_exptl_crystal_description block
_exptl_crystal_F_000 1040
_exptl_crystal_size_max 0.6
_exptl_crystal_size_mid 0.5
_exptl_crystal_size_min 0.4
_refine_diff_density_max 3.272
_refine_diff_density_min -2.499
_refine_diff_density_rms 0.170
_refine_ls_extinction_coef 0.0608(14)
_refine_ls_extinction_expression Fc^*^=kFc[1+0.001xFc^2^\l^3^/sin(2\q)]^-1/4^
_refine_ls_extinction_method SHELXL
_refine_ls_goodness_of_fit_ref 1.055
_refine_ls_hydrogen_treatment constr
_refine_ls_matrix_type full
_refine_ls_number_parameters 208
_refine_ls_number_reflns 6026
_refine_ls_number_restraints 0
_refine_ls_restrained_S_all 1.055
_refine_ls_R_factor_all 0.0710
_refine_ls_R_factor_gt 0.0547
_refine_ls_shift/su_max 0.001
_refine_ls_shift/su_mean 0.000
_refine_ls_structure_factor_coef Fsqd
_refine_ls_weighting_details
;
 w=1/[\s^2^(Fo^2^)+(0.0359P)^2^+9.5411P]
 where P=(Fo^2^+2Fc^2^)/3
;
_refine_ls_weighting_scheme calc
_refine_ls_wR_factor_gt 0.1109
_refine_ls_wR_factor_ref 0.1207
_reflns_Friedel_coverage 0.000
_reflns_number_gt 4861
_reflns_number_total 6026
_reflns_threshold_expression 'I > 2\s(I)'
_cod_data_source_file om501231k_si_002.cif
_cod_data_source_block compound7
_cod_depositor_comments 'Adding full bibliography for 4085715--4085720.cif.'
_cod_database_code 4085718
_shelxl_version_number 2013-2
_shelx_space_group_comment
;
The symmetry employed for this shelxl refinement is uniquely defined
by the following loop, which should always be used as a source of
symmetry information in preference to the above space-group names.
They are only intended as comments.
;
_olex2_refinement_description
;
1. Fixed Uiso
 At 1.2 times of:
  All C(H) groups, All C(H,H) groups
 At 1.5 times of:
  All C(H,H,H) groups
2.a Secondary CH2 refined with riding coordinates:
 C7(H7A,H7B), C20(H20A,H20B)
2.b Aromatic/amide H refined with riding coordinates:
 C3(H3), C5(H5), C4(H4)
2.c Idealised Me refined as rotating group:
 C13(H13A,H13B,H13C), C10(H10A,H10B,H10C), C16(H16A,H16B,H16C), C14(H14A,H14B,
 H14C), C11(H11A,H11B,H11C), C15(H15A,H15B,H15C), C12(H12A,H12B,H12C), C17(H17A,
 H17B,H17C)
;

loop_
_space_group_symop_operation_xyz
'x, y, z'
'-x+1/2, y+1/2, -z+1/2'
'-x, -y, -z'
'x-1/2, -y-1/2, z-1/2'

loop_
_atom_site_label
_atom_site_type_symbol
_atom_site_fract_x
_atom_site_fract_y
_atom_site_fract_z
_atom_site_U_iso_or_equiv
_atom_site_adp_type
_atom_site_occupancy
_atom_site_site_symmetry_order
_atom_site_calc_flag
_atom_site_refinement_flags_posn
Pd1 Pd 0.40124(4) 0.63560(2) 0.15635(2) 0.02825(13) Uani 1 1 d .
I1 I 0.55861(6) 0.76846(3) 0.25225(3) 0.05732(17) Uani 1 1 d .
P1 P 0.34610(15) 0.54290(8) 0.25231(7) 0.0302(3) Uani 1 1 d .
N1 N 0.4002(5) 0.7007(3) 0.0380(3) 0.0357(9) Uani 1 1 d .
C7 C 0.1972(7) 0.4666(4) 0.1906(3) 0.0454(13) Uani 1 1 d .
H7A H 0.2140 0.4057 0.2124 0.055 Uiso 1 1 calc R
H7B H 0.0931 0.4859 0.1934 0.055 Uiso 1 1 calc R
C13 C 0.1502(10) 0.5222(5) 0.3653(5) 0.071(2) Uani 1 1 d .
H13A H 0.0701 0.4960 0.3216 0.106 Uiso 1 1 calc GR
H13B H 0.1025 0.5511 0.4047 0.106 Uiso 1 1 calc GR
H13C H 0.2202 0.4758 0.3927 0.106 Uiso 1 1 calc GR
C2 C 0.2110(6) 0.4688(3) 0.1028(3) 0.0346(10) Uani 1 1 d .
C10 C 0.4731(10) 0.3996(5) 0.3617(4) 0.069(2) Uani 1 1 d .
H10A H 0.4619 0.4291 0.4114 0.104 Uiso 1 1 calc GR
H10B H 0.5557 0.3557 0.3756 0.104 Uiso 1 1 calc GR
H10C H 0.3764 0.3701 0.3354 0.104 Uiso 1 1 calc GR
C1 C 0.2924(6) 0.5419(3) 0.0792(3) 0.0311(9) Uani 1 1 d .
C3 C 0.1398(7) 0.4059(4) 0.0439(3) 0.0445(12) Uani 1 1 d .
H3 H 0.0884 0.3566 0.0597 0.053 Uiso 1 1 calc R
C16 C 0.5336(9) 0.7604(5) 0.0333(5) 0.0615(18) Uani 1 1 d .
H16A H 0.5383 0.8102 0.0708 0.092 Uiso 1 1 calc GR
H16B H 0.5188 0.7828 -0.0224 0.092 Uiso 1 1 calc GR
H16C H 0.6299 0.7269 0.0484 0.092 Uiso 1 1 calc GR
C5 C 0.2212(7) 0.4879(4) -0.0620(3) 0.0460(13) Uani 1 1 d .
H5 H 0.2230 0.4944 -0.1175 0.055 Uiso 1 1 calc R
C6 C 0.2963(6) 0.5513(3) -0.0037(3) 0.0354(10) Uani 1 1 d .
C20 C 0.3897(7) 0.6278(4) -0.0242(3) 0.0418(12) Uani 1 1 d .
H20A H 0.4943 0.6071 -0.0246 0.050 Uiso 1 1 calc R
H20B H 0.3403 0.6507 -0.0792 0.050 Uiso 1 1 calc R
C4 C 0.1449(7) 0.4162(4) -0.0380(4) 0.0498(14) Uani 1 1 d .
H4 H 0.0961 0.3739 -0.0773 0.060 Uiso 1 1 calc R
C8 C 0.2424(7) 0.5919(4) 0.3284(3) 0.0466(13) Uani 1 1 d .
C9 C 0.5135(7) 0.4695(4) 0.3021(4) 0.0465(13) Uani 1 1 d .
C14 C 0.1309(10) 0.6636(6) 0.2805(5) 0.077(2) Uani 1 1 d .
H14A H 0.1910 0.7123 0.2657 0.116 Uiso 1 1 calc GR
H14B H 0.0657 0.6862 0.3147 0.116 Uiso 1 1 calc GR
H14C H 0.0662 0.6375 0.2309 0.116 Uiso 1 1 calc GR
C11 C 0.5516(10) 0.4158(6) 0.2288(5) 0.072(2) Uani 1 1 d .
H11A H 0.4639 0.3783 0.2037 0.107 Uiso 1 1 calc GR
H11B H 0.6426 0.3789 0.2494 0.107 Uiso 1 1 calc GR
H11C H 0.5719 0.4573 0.1882 0.107 Uiso 1 1 calc GR
C15 C 0.2551(8) 0.7539(4) 0.0174(4) 0.0551(15) Uani 1 1 d .
H15A H 0.1672 0.7153 0.0169 0.083 Uiso 1 1 calc GR
H15B H 0.2429 0.7809 -0.0364 0.083 Uiso 1 1 calc GR
H15C H 0.2603 0.8004 0.0583 0.083 Uiso 1 1 calc GR
C12 C 0.3582(11) 0.6391(5) 0.4005(4) 0.074(2) Uani 1 1 d .
H12A H 0.4305 0.5956 0.4312 0.111 Uiso 1 1 calc GR
H12B H 0.3013 0.6667 0.4366 0.111 Uiso 1 1 calc GR
H12C H 0.4151 0.6845 0.3787 0.111 Uiso 1 1 calc GR
C17 C 0.6544(10) 0.5236(6) 0.3453(7) 0.092(3) Uani 1 1 d .
H17A H 0.6766 0.5682 0.3078 0.138 Uiso 1 1 calc GR
H17B H 0.7432 0.4844 0.3627 0.138 Uiso 1 1 calc GR
H17C H 0.6333 0.5530 0.3930 0.138 Uiso 1 1 calc GR

loop_
_atom_site_aniso_label
_atom_site_aniso_U_11
_atom_site_aniso_U_22
_atom_site_aniso_U_33
_atom_site_aniso_U_23
_atom_site_aniso_U_13
_atom_site_aniso_U_12
Pd1 0.0301(2) 0.02968(19) 0.02595(18) -0.00017(12) 0.00885(13) -0.00347(13)
I1 0.0677(3) 0.0483(2) 0.0539(3) -0.01129(17) 0.0109(2) -0.02503(19)
P1 0.0351(6) 0.0324(6) 0.0247(5) -0.0003(4) 0.0106(4) -0.0024(5)
N1 0.038(2) 0.038(2) 0.036(2) 0.0101(17) 0.0176(17) 0.0058(17)
C7 0.050(3) 0.047(3) 0.041(3) -0.001(2) 0.014(2) -0.019(2)
C13 0.085(5) 0.077(5) 0.069(4) -0.001(4) 0.054(4) -0.009(4)
C2 0.033(2) 0.037(2) 0.033(2) -0.0034(19) 0.0080(19) -0.0057(19)
C10 0.095(6) 0.063(4) 0.049(4) 0.023(3) 0.015(4) 0.016(4)
C1 0.032(2) 0.034(2) 0.027(2) -0.0024(17) 0.0076(17) 0.0046(18)
C3 0.042(3) 0.041(3) 0.044(3) -0.009(2) -0.001(2) -0.006(2)
C16 0.069(5) 0.055(4) 0.072(4) 0.011(3) 0.040(4) -0.012(3)
C5 0.048(3) 0.057(3) 0.029(2) -0.011(2) 0.003(2) 0.010(3)
C6 0.035(3) 0.043(3) 0.028(2) -0.0032(18) 0.0081(18) 0.010(2)
C20 0.052(3) 0.049(3) 0.029(2) 0.003(2) 0.018(2) 0.011(2)
C4 0.045(3) 0.054(3) 0.042(3) -0.018(3) -0.004(2) 0.003(3)
C8 0.054(3) 0.054(3) 0.042(3) -0.001(2) 0.030(3) 0.003(3)
C9 0.046(3) 0.050(3) 0.047(3) 0.016(2) 0.019(2) 0.013(2)
C14 0.079(5) 0.081(5) 0.087(5) 0.014(4) 0.048(5) 0.037(4)
C11 0.082(5) 0.075(5) 0.067(4) 0.015(4) 0.035(4) 0.040(4)
C15 0.061(4) 0.050(3) 0.054(3) 0.011(3) 0.015(3) 0.023(3)
C12 0.108(7) 0.074(5) 0.051(4) -0.023(3) 0.042(4) -0.018(4)
C17 0.050(4) 0.088(6) 0.117(7) 0.021(5) -0.019(4) 0.002(4)

loop_
_atom_type_symbol
_atom_type_description
_atom_type_scat_dispersion_real
_atom_type_scat_dispersion_imag
_atom_type_scat_source
C C 0.0033 0.0016 'International Tables Vol C Tables 4.2.6.8 and 6.1.1.4'
H H 0.0000 0.0000 'International Tables Vol C Tables 4.2.6.8 and 6.1.1.4'
I I -0.4742 1.8119 'International Tables Vol C Tables 4.2.6.8 and 6.1.1.4'
N N 0.0061 0.0033 'International Tables Vol C Tables 4.2.6.8 and 6.1.1.4'
P P 0.1023 0.0942 'International Tables Vol C Tables 4.2.6.8 and 6.1.1.4'
Pd Pd -0.9988 1.0072 'International Tables Vol C Tables 4.2.6.8 and 6.1.1.4'

loop_
_geom_angle_atom_site_label_1
_geom_angle_atom_site_label_2
_geom_angle_atom_site_label_3
_geom_angle
P1 Pd1 I1 101.40(3)
N1 Pd1 I1 95.52(12)
N1 Pd1 P1 162.47(13)
C1 Pd1 I1 175.64(13)
C1 Pd1 P1 82.79(14)
C1 Pd1 N1 80.40(18)
C7 P1 Pd1 103.28(17)
C7 P1 C8 102.5(3)
C7 P1 C9 105.4(3)
C8 P1 Pd1 117.72(19)
C9 P1 Pd1 112.99(18)
C9 P1 C8 113.0(3)
C16 N1 Pd1 118.7(4)
C20 N1 Pd1 106.8(3)
C20 N1 C16 108.3(4)
C15 N1 Pd1 105.0(3)
C15 N1 C16 108.6(5)
C15 N1 C20 109.1(5)
P1 C7 H7A 110.0
P1 C7 H7B 110.0
H7A C7 H7B 108.4
C2 C7 P1 108.2(3)
C2 C7 H7A 110.0
C2 C7 H7B 110.0
H13A C13 H13B 109.5
H13A C13 H13C 109.5
H13B C13 H13C 109.5
C8 C13 H13A 109.5
C8 C13 H13B 109.5
C8 C13 H13C 109.5
C1 C2 C7 117.2(4)
C3 C2 C7 122.9(5)
C3 C2 C1 119.7(5)
H10A C10 H10B 109.5
H10A C10 H10C 109.5
H10B C10 H10C 109.5
C9 C10 H10A 109.5
C9 C10 H10B 109.5
C9 C10 H10C 109.5
C2 C1 Pd1 124.2(3)
C6 C1 Pd1 116.5(4)
C6 C1 C2 119.3(4)
C2 C3 H3 119.9
C4 C3 C2 120.2(5)
C4 C3 H3 119.9
N1 C16 H16A 109.5
N1 C16 H16B 109.5
N1 C16 H16C 109.5
H16A C16 H16B 109.5
H16A C16 H16C 109.5
H16B C16 H16C 109.5
C6 C5 H5 119.8
C4 C5 H5 119.8
C4 C5 C6 120.4(5)
C1 C6 C5 119.8(5)
C1 C6 C20 116.8(4)
C5 C6 C20 123.4(5)
N1 C20 C6 109.9(4)
N1 C20 H20A 109.7
N1 C20 H20B 109.7
C6 C20 H20A 109.7
C6 C20 H20B 109.7
H20A C20 H20B 108.2
C3 C4 H4 119.7
C5 C4 C3 120.6(5)
C5 C4 H4 119.7
C13 C8 P1 113.6(4)
C13 C8 C14 110.1(6)
C13 C8 C12 108.1(5)
C14 C8 P1 105.9(4)
C14 C8 C12 107.8(6)
C12 C8 P1 111.3(5)
C10 C9 P1 113.6(5)
C10 C9 C11 106.6(6)
C11 C9 P1 104.5(4)
C17 C9 P1 111.7(5)
C17 C9 C10 110.4(6)
C17 C9 C11 109.7(7)
C8 C14 H14A 109.5
C8 C14 H14B 109.5
C8 C14 H14C 109.5
H14A C14 H14B 109.5
H14A C14 H14C 109.5
H14B C14 H14C 109.5
C9 C11 H11A 109.5
C9 C11 H11B 109.5
C9 C11 H11C 109.5
H11A C11 H11B 109.5
H11A C11 H11C 109.5
H11B C11 H11C 109.5
N1 C15 H15A 109.5
N1 C15 H15B 109.5
N1 C15 H15C 109.5
H15A C15 H15B 109.5
H15A C15 H15C 109.5
H15B C15 H15C 109.5
C8 C12 H12A 109.5
C8 C12 H12B 109.5
C8 C12 H12C 109.5
H12A C12 H12B 109.5
H12A C12 H12C 109.5
H12B C12 H12C 109.5
C9 C17 H17A 109.5
C9 C17 H17B 109.5
C9 C17 H17C 109.5
H17A C17 H17B 109.5
H17A C17 H17C 109.5
H17B C17 H17C 109.5

loop_
_geom_bond_atom_site_label_1
_geom_bond_atom_site_label_2
_geom_bond_distance
Pd1 I1 2.6928(5)
Pd1 P1 2.2444(12)
Pd1 N1 2.187(4)
Pd1 C1 1.971(5)
P1 C7 1.840(5)
P1 C8 1.875(5)
P1 C9 1.854(6)
N1 C16 1.486(7)
N1 C20 1.483(7)
N1 C15 1.466(7)
C7 H7A 0.9700
C7 H7B 0.9700
C7 C2 1.492(7)
C13 H13A 0.9600
C13 H13B 0.9600
C13 H13C 0.9600
C13 C8 1.530(9)
C2 C1 1.406(7)
C2 C3 1.384(7)
C10 H10A 0.9600
C10 H10B 0.9600
C10 H10C 0.9600
C10 C9 1.533(8)
C1 C6 1.392(6)
C3 H3 0.9300
C3 C4 1.379(8)
C16 H16A 0.9600
C16 H16B 0.9600
C16 H16C 0.9600
C5 H5 0.9300
C5 C6 1.394(7)
C5 C4 1.368(9)
C6 C20 1.487(8)
C20 H20A 0.9700
C20 H20B 0.9700
C4 H4 0.9300
C8 C14 1.531(10)
C8 C12 1.536(10)
C9 C11 1.556(9)
C9 C17 1.502(10)
C14 H14A 0.9600
C14 H14B 0.9600
C14 H14C 0.9600
C11 H11A 0.9600
C11 H11B 0.9600
C11 H11C 0.9600
C15 H15A 0.9600
C15 H15B 0.9600
C15 H15C 0.9600
C12 H12A 0.9600
C12 H12B 0.9600
C12 H12C 0.9600
C17 H17A 0.9600
C17 H17B 0.9600
C17 H17C 0.9600

loop_
_geom_torsion_atom_site_label_1
_geom_torsion_atom_site_label_2
_geom_torsion_atom_site_label_3
_geom_torsion_atom_site_label_4
_geom_torsion
Pd1 P1 C7 C2 21.2(4)
Pd1 P1 C8 C13 155.6(5)
Pd1 P1 C8 C14 34.7(6)
Pd1 P1 C8 C12 -82.2(5)
Pd1 P1 C9 C10 -174.5(4)
Pd1 P1 C9 C11 -58.6(5)
Pd1 P1 C9 C17 59.9(6)
Pd1 N1 C20 C6 32.4(5)
Pd1 C1 C6 C5 -179.7(4)
Pd1 C1 C6 C20 3.5(6)
P1 C7 C2 C1 -17.9(6)
P1 C7 C2 C3 166.1(5)
C7 P1 C8 C13 43.1(6)
C7 P1 C8 C14 -77.8(5)
C7 P1 C8 C12 165.3(5)
C7 P1 C9 C10 -62.4(5)
C7 P1 C9 C11 53.4(5)
C7 P1 C9 C17 172.0(6)
C7 C2 C1 Pd1 4.7(7)
C7 C2 C1 C6 -174.3(5)
C7 C2 C3 C4 174.1(6)
C2 C1 C6 C5 -0.7(7)
C2 C1 C6 C20 -177.5(5)
C2 C3 C4 C5 0.5(9)
C1 C2 C3 C4 -1.8(8)
C1 C6 C20 N1 -25.6(6)
C3 C2 C1 Pd1 -179.3(4)
C3 C2 C1 C6 1.8(7)
C16 N1 C20 C6 161.3(5)
C5 C6 C20 N1 157.7(5)
C6 C5 C4 C3 0.6(9)
C4 C5 C6 C1 -0.5(8)
C4 C5 C6 C20 176.1(5)
C8 P1 C7 C2 144.0(4)
C8 P1 C9 C10 48.7(6)
C8 P1 C9 C11 164.6(5)
C8 P1 C9 C17 -76.9(6)
C9 P1 C7 C2 -97.5(4)
C9 P1 C8 C13 -69.8(6)
C9 P1 C8 C14 169.3(5)
C9 P1 C8 C12 52.4(6)
C15 N1 C20 C6 -80.6(5)
